data_7124912
loop_
_publ_author_name
'Dawkins, Michael J. C.'
'Middleton, Ewart'
'Kefalidis, Christos E.'
'Dange, Deepak'
'Juckel, Martin M.'
'Maron, Laurent'
'Jones, Cameron'

_publ_section_title
;
 Two-coordinate terminal zinc hydride complexes: synthesis, structure and
 preliminary reactivity studies.
;
_journal_issue 69
_journal_name_full 'Chemical communications (Cambridge, England)'
_journal_page_first 10490
_journal_page_last 10492
_journal_paper_doi 10.1039/c6cc05445e
_journal_volume 52
_journal_year 2016
_chemical_formula_sum 'C55.75 H62 N O2 Si Zn'
_chemical_formula_weight 871.52
_space_group_IT_number 33
_space_group_name_Hall 'P 2c -2n'
_space_group_name_H-M_alt 'P n a 21'
_symmetry_cell_setting orthorhombic
_symmetry_space_group_name_H-M 'P n a 21'
_atom_sites_solution_hydrogens geom
_atom_sites_solution_primary direct
_atom_sites_solution_secondary difmap
_audit_creation_method SHELXL-97
_audit_update_record
;
2016-06-30 deposited with the CCDC.
2016-08-02 downloaded from the CCDC.
;
_cell_angle_alpha 90.00
_cell_angle_beta 90.00
_cell_angle_gamma 90.00
_cell_formula_units_Z 8
_cell_length_a 27.289(6)
_cell_length_b 12.855(3)
_cell_length_c 28.084(6)
_cell_measurement_reflns_used 18296
_cell_measurement_temperature 100(2)
_cell_measurement_theta_max 25.50
_cell_measurement_theta_min 2.99
_cell_volume 9852(4)
_computing_cell_refinement 'XDS (Kabsch, 1993)'
_computing_data_collection 'Blu-Ice (McPhillips, 2002)'
_computing_data_reduction 'XDS (Kabsch, 1993)'
_computing_molecular_graphics X-Seed
_computing_publication_material CifTAB
_computing_structure_refinement 'SHELXL-97 (Sheldrick, 1997)'
_computing_structure_solution 'SHELXS-97 (Sheldrick, 1990)'
_diffrn_ambient_temperature 100(2)
_diffrn_measured_fraction_theta_full 0.998
_diffrn_measured_fraction_theta_max 0.998
_diffrn_measurement_device_type 'ADSC Quantum 210r'
_diffrn_radiation_source 'Australian Synchrotron'
_diffrn_radiation_type Synchrotron
_diffrn_radiation_wavelength 0.71090
_diffrn_reflns_av_R_equivalents 0.0877
_diffrn_reflns_av_sigmaI/netI 0.0681
_diffrn_reflns_limit_h_max 33
_diffrn_reflns_limit_h_min -33
_diffrn_reflns_limit_k_max 15
_diffrn_reflns_limit_k_min -15
_diffrn_reflns_limit_l_max 34
_diffrn_reflns_limit_l_min -34
_diffrn_reflns_number 68711
_diffrn_reflns_theta_full 25.50
_diffrn_reflns_theta_max 25.50
_diffrn_reflns_theta_min 2.99
_exptl_absorpt_coefficient_mu 0.563
_exptl_absorpt_correction_T_max 0.997
_exptl_absorpt_correction_T_min 0.982
_exptl_absorpt_correction_type multi-scan
_exptl_absorpt_process_details XDS
_exptl_crystal_colour colourless
_exptl_crystal_density_diffrn 1.175
_exptl_crystal_density_method 'not measured'
_exptl_crystal_description block
_exptl_crystal_F_000 3708
_exptl_crystal_size_max 0.02
_exptl_crystal_size_mid 0.01
_exptl_crystal_size_min 0.01
_refine_diff_density_max 0.853
_refine_diff_density_min -0.448
_refine_diff_density_rms 0.070
_refine_ls_abs_structure_details 'Flack H D (1983), Acta Cryst. A39, 876-881'
_refine_ls_abs_structure_Flack 0.009(9)
_refine_ls_extinction_coef 0.0069(3)
_refine_ls_extinction_expression Fc^*^=kFc[1+0.001xFc^2^\l^3^/sin(2\q)]^-1/4^
_refine_ls_extinction_method SHELXL
_refine_ls_goodness_of_fit_ref 1.034
_refine_ls_hydrogen_treatment constr
_refine_ls_matrix_type full
_refine_ls_number_parameters 1132
_refine_ls_number_reflns 18296
_refine_ls_number_restraints 91
_refine_ls_restrained_S_all 1.043
_refine_ls_R_factor_all 0.0785
_refine_ls_R_factor_gt 0.0543
_refine_ls_shift/su_max 0.001
_refine_ls_shift/su_mean 0.000
_refine_ls_structure_factor_coef Fsqd
_refine_ls_weighting_details 'calc w=1/[\s^2^(Fo^2^)+(0.0736P)^2^+4.2244P] where P=(Fo^2^+2Fc^2^)/3'
_refine_ls_weighting_scheme calc
_refine_ls_wR_factor_gt 0.1250
_refine_ls_wR_factor_ref 0.1377
_reflns_number_gt 14416
_reflns_number_total 18296
_reflns_threshold_expression >2sigma(I)
_cod_data_source_file c6cc05445e2.cif
_cod_data_source_block compound6S
_cod_original_cell_volume 9852(3)
_cod_original_sg_symbol_H-M Pna2(1)
_cod_database_code 7124912

loop_
_symmetry_equiv_pos_as_xyz
'x, y, z'
'-x, -y, z+1/2'
'-x+1/2, y+1/2, z+1/2'
'x+1/2, -y+1/2, z'

loop_
_atom_site_label
_atom_site_type_symbol
_atom_site_fract_x
_atom_site_fract_y
_atom_site_fract_z
_atom_site_U_iso_or_equiv
_atom_site_adp_type
_atom_site_occupancy
_atom_site_symmetry_multiplicity
_atom_site_calc_flag
_atom_site_refinement_flags
_atom_site_disorder_assembly
_atom_site_disorder_group
Zn2 Zn 0.904250(18) 0.81215(4) 0.694537(19) 0.02932(13) Uani 1 1 d . . .
Zn1 Zn 0.879372(18) 0.84958(4) 0.591632(19) 0.02838(12) Uani 1 1 d . . .
Si2 Si 1.01462(5) 0.82705(10) 0.71417(5) 0.0343(3) Uani 1 1 d . . .
Si1 Si 0.96526(5) 0.93631(10) 0.52939(5) 0.0309(3) Uani 1 1 d . . .
O1 O 0.89825(12) 0.7345(2) 0.63414(11) 0.0329(7) Uani 1 1 d . . .
O2 O 0.87893(12) 0.9235(2) 0.65342(11) 0.0324(7) Uani 1 1 d . . .
O3 O 0.80320(12) 0.8258(2) 0.58379(12) 0.0393(8) Uani 1 1 d . . .
O4 O 0.84009(12) 0.7688(3) 0.73179(11) 0.0382(8) Uani 1 1 d . B .
N1 N 0.90545(13) 0.8943(3) 0.53180(13) 0.0277(8) Uani 1 1 d . . .
N2 N 0.95741(14) 0.8099(3) 0.73870(13) 0.0303(8) Uani 1 1 d . . .
C86 C 0.81105(19) 1.1613(4) 0.6912(2) 0.0441(12) Uani 1 1 d . . .
H86 H 0.8353 1.2131 0.6859 0.053 Uiso 1 1 calc R . .
C40 C 0.94938(17) 0.6770(3) 0.80223(16) 0.0301(10) Uani 1 1 d . . .
C57 C 0.88225(18) 0.5078(4) 0.74586(17) 0.0349(10) Uani 1 1 d . . .
H57 H 0.8764 0.5666 0.7262 0.042 Uiso 1 1 calc R . .
C90 C 0.78638(17) 0.9831(4) 0.68997(19) 0.0405(11) Uani 1 1 d . . .
H90 H 0.7931 0.9119 0.6837 0.049 Uiso 1 1 calc R . .
C77 C 0.90587(19) 0.6295(4) 0.62441(18) 0.0370(11) Uani 1 1 d . . .
H77A H 0.9281 0.6005 0.6489 0.044 Uiso 1 1 calc R . .
H77B H 0.9225 0.6233 0.5932 0.044 Uiso 1 1 calc R . .
C7 C 0.88327(17) 0.7019(3) 0.48133(17) 0.0317(10) Uani 1 1 d . . .
H7 H 0.8864 0.7042 0.5168 0.038 Uiso 1 1 calc R . .
C36 C 0.97591(18) 1.0624(4) 0.56186(18) 0.0381(11) Uani 1 1 d . . .
H36A H 0.9617 1.1198 0.5436 0.057 Uiso 1 1 calc R . .
H36B H 1.0112 1.0738 0.5656 0.057 Uiso 1 1 calc R . .
H36C H 0.9604 1.0591 0.5933 0.057 Uiso 1 1 calc R . .
C8 C 0.93362(18) 0.6789(3) 0.46168(17) 0.0319(10) Uani 1 1 d . . .
C61 C 0.92866(18) 0.9721(3) 0.80515(17) 0.0342(10) Uani 1 1 d . . .
H61 H 0.9183 0.9707 0.7710 0.041 Uiso 1 1 calc R . .
C14 C 0.84692(17) 0.6128(3) 0.46950(17) 0.0326(10) Uani 1 1 d . . .
C6 C 0.84953(18) 0.9918(4) 0.47811(16) 0.0337(10) Uani 1 1 d . . .
C52 C 0.92636(17) 0.5003(3) 0.77103(16) 0.0310(10) Uani 1 1 d . . .
C9 C 0.96595(19) 0.6150(4) 0.48668(19) 0.0398(12) Uani 1 1 d . . .
H9 H 0.9566 0.5880 0.5168 0.048 Uiso 1 1 calc R . .
C45 C 0.96345(18) 0.5885(4) 0.76818(17) 0.0332(10) Uani 1 1 d . . .
H45 H 0.9618 0.6173 0.7351 0.040 Uiso 1 1 calc R . .
C63 C 1.01478(19) 1.0094(4) 0.83691(19) 0.0402(12) Uani 1 1 d . . .
H63 H 1.0122 0.9510 0.8575 0.048 Uiso 1 1 calc R . .
C44 C 0.93392(17) 0.8583(3) 0.82062(16) 0.0310(10) Uani 1 1 d . . .
C2 C 0.86184(16) 0.8057(3) 0.46590(15) 0.0289(9) Uani 1 1 d D . .
C69 C 0.8977(2) 1.0814(4) 0.87473(18) 0.0397(12) Uani 1 1 d . . .
H69 H 0.9302 1.0853 0.8865 0.048 Uiso 1 1 calc R . .
C58 C 0.9144(5) 0.6961(8) 0.9334(2) 0.058(5) Uani 0.83(3) 1 d PD A 3
H58 H 0.9426 0.6512 0.9430 0.070 Uiso 0.83(3) 1 calc PR A 3
C81 C 0.7753(2) 0.4414(4) 0.6224(2) 0.0495(14) Uani 1 1 d . . .
H81 H 0.7467 0.3992 0.6221 0.059 Uiso 1 1 calc R . .
C73 C 0.8410(2) 1.0283(4) 0.8153(2) 0.0462(13) Uani 1 1 d . . .
H73 H 0.8340 0.9950 0.7859 0.055 Uiso 1 1 calc R . .
C99 C 0.7784(3) 0.7366(11) 0.7901(3) 0.036(5) Uani 0.531(17) 1 d PD B 5
C98 C 0.82781(18) 0.7605(4) 0.77306(18) 0.0369(11) Uiso 1 1 d . . .
H98 H 0.8525 0.7705 0.7965 0.044 Uiso 1 1 calc R B 5
C39 C 0.94770(16) 0.7817(3) 0.78658(15) 0.0270(9) Uani 1 1 d . . .
C64 C 1.0570(2) 1.0697(4) 0.8377(2) 0.0485(13) Uani 1 1 d . . .
H64 H 1.0829 1.0521 0.8589 0.058 Uiso 1 1 calc R . .
C33 C 0.9400(2) 1.3348(4) 0.4373(2) 0.0528(14) Uani 1 1 d . . .
H33 H 0.9589 1.3885 0.4230 0.063 Uiso 1 1 calc R . .
C13 C 0.94890(19) 0.7181(4) 0.41775(18) 0.0384(11) Uani 1 1 d . . .
H13 H 0.9276 0.7616 0.3999 0.046 Uiso 1 1 calc R . .
C3 C 0.82953(17) 0.8115(4) 0.42705(16) 0.0349(10) Uani 1 1 d D C .
H3 H 0.8226 0.7495 0.4099 0.042 Uiso 1 1 calc R . .
C32 C 0.9219(2) 1.3469(5) 0.4835(2) 0.0540(15) Uani 1 1 d . . .
H32 H 0.9280 1.4093 0.5007 0.065 Uiso 1 1 calc R . .
C41 C 0.9387(2) 0.6524(4) 0.84950(17) 0.0366(11) Uani 1 1 d . A .
H41 H 0.9399 0.5817 0.8592 0.044 Uiso 1 1 calc R . .
C74 C 1.0125(2) 0.9478(4) 0.67789(19) 0.0447(13) Uani 1 1 d . . .
H74A H 0.9824 0.9487 0.6589 0.067 Uiso 1 1 calc R . .
H74B H 1.0410 0.9500 0.6566 0.067 Uiso 1 1 calc R . .
H74C H 1.0131 1.0085 0.6990 0.067 Uiso 1 1 calc R . .
C29 C 0.7799(2) 1.2076(4) 0.49962(19) 0.0436(12) Uani 1 1 d . . .
H29 H 0.7935 1.2397 0.4721 0.052 Uiso 1 1 calc R . .
C78 C 0.85934(18) 0.5647(4) 0.62325(17) 0.0343(10) Uani 1 1 d . . .
C30 C 0.88521(19) 1.1759(4) 0.48031(17) 0.0377(11) Uani 1 1 d . . .
C10 C 1.0115(2) 0.5903(4) 0.4682(2) 0.0452(13) Uani 1 1 d . . .
H10 H 1.0325 0.5448 0.4853 0.054 Uiso 1 1 calc R . .
C84 C 0.87258(17) 1.0294(4) 0.66362(17) 0.0334(10) Uani 1 1 d . . .
H84A H 0.8792 1.0701 0.6344 0.040 Uiso 1 1 calc R . .
H84B H 0.8970 1.0504 0.6878 0.040 Uiso 1 1 calc R . .
C54 C 0.8983(2) 0.3355(4) 0.80264(19) 0.0405(12) Uani 1 1 d . . .
H54 H 0.9041 0.2764 0.8221 0.049 Uiso 1 1 calc R . .
C53 C 0.9335(2) 0.4129(4) 0.79877(18) 0.0388(11) Uani 1 1 d . . .
H53 H 0.9635 0.4056 0.8157 0.047 Uiso 1 1 calc R . .
C26 C 0.7406(2) 1.1197(4) 0.5800(2) 0.0492(14) Uani 1 1 d . . .
H26 H 0.7277 1.0896 0.6083 0.059 Uiso 1 1 calc R . .
C55 C 0.85498(19) 0.3451(4) 0.77803(18) 0.0385(11) Uani 1 1 d . . .
H55 H 0.8305 0.2930 0.7808 0.046 Uiso 1 1 calc R . .
C4 C 0.80711(17) 0.9036(4) 0.41245(15) 0.0422(12) Uani 1 1 d D . .
C87 C 0.7656(2) 1.1900(5) 0.7080(2) 0.0548(15) Uani 1 1 d . . .
H87 H 0.7587 1.2613 0.7138 0.066 Uiso 1 1 calc R . .
C18 C 0.8109(2) 0.4892(4) 0.4154(2) 0.0439(12) Uani 1 1 d . . .
H18 H 0.8113 0.4556 0.3853 0.053 Uiso 1 1 calc R . .
C19 C 0.84754(19) 0.5609(4) 0.42692(18) 0.0387(11) Uani 1 1 d . . .
H19 H 0.8732 0.5738 0.4049 0.046 Uiso 1 1 calc R . .
C23 C 0.8557(2) 1.0919(3) 0.50577(17) 0.0363(11) Uani 1 1 d . . .
H23 H 0.8749 1.0734 0.5349 0.044 Uiso 1 1 calc R . .
C65 C 1.0620(2) 1.1546(4) 0.8081(2) 0.0532(15) Uani 1 1 d . . .
H65 H 1.0912 1.1948 0.8084 0.064 Uiso 1 1 calc R . .
C68 C 0.88861(18) 1.0293(4) 0.83211(17) 0.0349(11) Uani 1 1 d . . .
C85 C 0.82192(18) 1.0573(4) 0.68169(16) 0.0355(11) Uani 1 1 d . . .
C15 C 0.81063(19) 0.5882(4) 0.50247(18) 0.0400(12) Uani 1 1 d . . .
H15 H 0.8105 0.6205 0.5329 0.048 Uiso 1 1 calc R . .
C62 C 0.97677(19) 1.0333(4) 0.80681(17) 0.0355(11) Uani 1 1 d . . .
C37 C 1.00374(19) 0.8354(4) 0.5585(2) 0.0414(12) Uani 1 1 d . . .
H37A H 0.9880 0.8129 0.5882 0.062 Uiso 1 1 calc R . .
H37B H 1.0361 0.8645 0.5657 0.062 Uiso 1 1 calc R . .
H37C H 1.0074 0.7757 0.5371 0.062 Uiso 1 1 calc R . .
C43 C 0.9243(2) 0.8294(4) 0.86694(17) 0.0385(12) Uani 1 1 d . A .
H43 H 0.9155 0.8819 0.8891 0.046 Uiso 1 1 calc R . .
C42 C 0.9267(2) 0.7276(4) 0.88264(15) 0.0364(11) Uani 1 1 d D . .
C24 C 0.8067(2) 1.1316(4) 0.52350(18) 0.0382(11) Uani 1 1 d . . .
C79 C 0.8152(2) 0.6038(4) 0.63988(18) 0.0400(12) Uani 1 1 d . . .
H79 H 0.8137 0.6730 0.6517 0.048 Uiso 1 1 calc R . .
C82 C 0.8192(2) 0.4026(4) 0.6058(2) 0.0576(16) Uani 1 1 d . . .
H82 H 0.8208 0.3333 0.5941 0.069 Uiso 1 1 calc R . .
C12 C 0.9952(2) 0.6941(4) 0.4000(2) 0.0466(13) Uani 1 1 d . . .
H12 H 1.0050 0.7215 0.3701 0.056 Uiso 1 1 calc R . .
C27 C 0.7137(2) 1.1924(4) 0.5556(2) 0.0530(14) Uani 1 1 d . . .
H27 H 0.6818 1.2114 0.5661 0.064 Uiso 1 1 calc R . .
C66 C 1.0235(2) 1.1806(4) 0.7779(2) 0.0506(14) Uani 1 1 d . . .
H66 H 1.0262 1.2395 0.7576 0.061 Uiso 1 1 calc R . .
C35 C 0.9026(2) 1.1654(4) 0.4339(2) 0.0504(14) Uani 1 1 d . . .
H35 H 0.8955 1.1040 0.4164 0.060 Uiso 1 1 calc R . .
C80 C 0.7730(2) 0.5427(4) 0.6395(2) 0.0490(14) Uani 1 1 d . . .
H80 H 0.7428 0.5701 0.6509 0.059 Uiso 1 1 calc R . .
C20A C 0.7721(3) 0.9165(11) 0.3708(3) 0.051(8) Uiso 0.377(16) 1 d PD C 2
H20A H 0.7789 0.9868 0.3570 0.061 Uiso 0.377(16) 1 calc PR C 2
C25 C 0.7862(2) 1.0899(4) 0.56413(19) 0.0452(13) Uani 1 1 d . . .
H25 H 0.8040 1.0391 0.5816 0.054 Uiso 1 1 calc R . .
C34 C 0.9303(3) 1.2444(4) 0.4127(2) 0.0569(16) Uani 1 1 d . . .
H34 H 0.9424 1.2357 0.3813 0.068 Uiso 1 1 calc R . .
C5 C 0.8174(2) 0.9918(4) 0.43938(18) 0.0424(12) Uani 1 1 d . C .
H5 H 0.8017 1.0552 0.4310 0.051 Uiso 1 1 calc R . .
C17 C 0.77471(19) 0.4674(4) 0.44720(19) 0.0418(12) Uani 1 1 d . . .
H17 H 0.7497 0.4189 0.4394 0.050 Uiso 1 1 calc R . .
C89 C 0.7404(2) 1.0125(5) 0.7075(2) 0.0543(15) Uani 1 1 d . . .
H89 H 0.7160 0.9613 0.7134 0.065 Uiso 1 1 calc R . .
C67 C 0.9816(2) 1.1211(4) 0.7772(2) 0.0456(13) Uani 1 1 d . . .
H67 H 0.9555 1.1396 0.7565 0.055 Uiso 1 1 calc R . .
C31 C 0.8954(2) 1.2682(4) 0.5039(2) 0.0494(14) Uani 1 1 d . . .
H31 H 0.8836 1.2771 0.5355 0.059 Uiso 1 1 calc R . .
C38 C 0.9873(2) 0.9567(5) 0.46745(19) 0.0494(14) Uani 1 1 d . . .
H38A H 0.9907 0.8893 0.4515 0.074 Uiso 1 1 calc R . .
H38B H 1.0192 0.9918 0.4682 0.074 Uiso 1 1 calc R . .
H38C H 0.9637 0.9998 0.4501 0.074 Uiso 1 1 calc R . .
C83 C 0.8604(2) 0.4631(4) 0.60605(19) 0.0481(13) Uani 1 1 d . . .
H83 H 0.8903 0.4353 0.5943 0.058 Uiso 1 1 calc R . .
C1 C 0.87336(17) 0.8985(3) 0.49178(15) 0.0292(9) Uani 1 1 d . . .
C56 C 0.84715(19) 0.4313(4) 0.74915(18) 0.0403(12) Uani 1 1 d . . .
H56 H 0.8175 0.4374 0.7316 0.048 Uiso 1 1 calc R . .
C92 C 0.72179(15) 0.8272(3) 0.55636(17) 0.0445(13) Uani 1 1 d D . .
C51 C 1.0362(2) 0.4796(4) 0.7425(2) 0.0459(13) Uani 1 1 d . . .
H51 H 1.0173 0.4574 0.7160 0.055 Uiso 1 1 calc R . .
C46 C 1.01584(18) 0.5500(3) 0.77582(18) 0.0353(11) Uani 1 1 d . . .
C75 C 1.0324(2) 0.7189(4) 0.67246(19) 0.0438(12) Uani 1 1 d . . .
H75A H 1.0400 0.6563 0.6909 0.066 Uiso 1 1 calc R . .
H75B H 1.0612 0.7398 0.6540 0.066 Uiso 1 1 calc R . .
H75C H 1.0051 0.7043 0.6507 0.066 Uiso 1 1 calc R . .
C50 C 1.0832(2) 0.4432(5) 0.7481(2) 0.0538(15) Uani 1 1 d . . .
H50 H 1.0962 0.3955 0.7256 0.065 Uiso 1 1 calc R . .
C28 C 0.7338(2) 1.2372(4) 0.5154(2) 0.0511(14) Uani 1 1 d . . .
H28 H 0.7159 1.2886 0.4985 0.061 Uiso 1 1 calc R . .
C93 C 0.70126(18) 0.8209(4) 0.6016(2) 0.084(2) Uani 1 1 d D D 3
H93 H 0.7218 0.8179 0.6289 0.101 Uiso 1 1 calc R D 3
C11 C 1.0268(2) 0.6313(4) 0.4250(2) 0.0474(13) Uani 1 1 d . . .
H11 H 1.0585 0.6162 0.4130 0.057 Uiso 1 1 calc R . .
C100 C 0.7626(4) 0.7587(11) 0.8358(3) 0.042(4) Uani 0.531(17) 1 d PD B 5
H100 H 0.7851 0.7862 0.8584 0.051 Uiso 0.531(17) 1 calc PR B 5
C16 C 0.7748(2) 0.5166(4) 0.4908(2) 0.0486(13) Uani 1 1 d . . .
H16 H 0.7498 0.5010 0.5133 0.058 Uiso 1 1 calc R . .
C88 C 0.7304(2) 1.1167(5) 0.7164(2) 0.0555(15) Uani 1 1 d . . .
H88 H 0.6992 1.1369 0.7283 0.067 Uiso 1 1 calc R . .
C91 C 0.77447(18) 0.8337(4) 0.5508(2) 0.0431(12) Uani 1 1 d . D .
H91 H 0.7873 0.8446 0.5198 0.052 Uiso 1 1 calc R . .
C76 C 1.0640(2) 0.8340(5) 0.7592(2) 0.0529(14) Uani 1 1 d . . .
H76A H 1.0590 0.8953 0.7794 0.079 Uiso 1 1 calc R . .
H76B H 1.0958 0.8391 0.7432 0.079 Uiso 1 1 calc R . .
H76C H 1.0633 0.7711 0.7790 0.079 Uiso 1 1 calc R . .
C71 C 0.8125(3) 1.1245(5) 0.8833(2) 0.0580(16) Uani 1 1 d . . .
H71 H 0.7867 1.1561 0.9008 0.070 Uiso 1 1 calc R . .
C101 C 0.7140(4) 0.7409(8) 0.8491(3) 0.032(3) Uani 0.531(17) 1 d PD B 5
H101 H 0.7032 0.7560 0.8805 0.039 Uiso 0.531(17) 1 calc PR B 5
C70 C 0.8600(3) 1.1277(4) 0.9002(2) 0.0532(15) Uani 1 1 d . . .
H70 H 0.8668 1.1617 0.9295 0.064 Uiso 1 1 calc R . .
C47 C 1.0449(2) 0.5807(4) 0.81338(19) 0.0449(13) Uani 1 1 d . . .
H47 H 1.0322 0.6281 0.8362 0.054 Uiso 1 1 calc R . .
C60 C 0.8706(3) 0.6232(11) 0.9363(3) 0.059(3) Uani 0.83(3) 1 d PD A 3
H60A H 0.8673 0.5972 0.9689 0.089 Uiso 0.83(3) 1 calc PR A 3
H60B H 0.8756 0.5645 0.9145 0.089 Uiso 0.83(3) 1 calc PR A 3
H60C H 0.8408 0.6608 0.9272 0.089 Uiso 0.83(3) 1 calc PR A 3
C72 C 0.8028(2) 1.0755(5) 0.8409(3) 0.0600(17) Uani 1 1 d . . .
H72 H 0.7703 1.0734 0.8288 0.072 Uiso 1 1 calc R . .
C97 C 0.69178(18) 0.8327(5) 0.5167(2) 0.074(2) Uani 1 1 d D D 3
H97 H 0.7059 0.8387 0.4859 0.088 Uiso 1 1 calc R D 3
C59 C 0.9162(8) 0.7848(7) 0.9688(3) 0.094(6) Uani 0.83(3) 1 d PD A 3
H59A H 0.9495 0.8134 0.9699 0.140 Uiso 0.83(3) 1 calc PR A 3
H59B H 0.9072 0.7592 1.0005 0.140 Uiso 0.83(3) 1 calc PR A 3
H59C H 0.8932 0.8393 0.9590 0.140 Uiso 0.83(3) 1 calc PR A 3
C21A C 0.7193(3) 0.9163(17) 0.3851(5) 0.069(8) Uiso 0.377(16) 1 d PD C 2
H21A H 0.7086 0.8447 0.3909 0.104 Uiso 0.377(16) 1 calc PR C 2
H21B H 0.6995 0.9468 0.3595 0.104 Uiso 0.377(16) 1 calc PR C 2
H21C H 0.7152 0.9574 0.4142 0.104 Uiso 0.377(16) 1 calc PR C 2
C49 C 1.1120(2) 0.4746(5) 0.7863(2) 0.0569(16) Uani 1 1 d . . .
H49 H 1.1445 0.4492 0.7899 0.068 Uiso 1 1 calc R . .
C48 C 1.0924(2) 0.5433(5) 0.8185(2) 0.0505(14) Uani 1 1 d . . .
H48 H 1.1117 0.5657 0.8447 0.061 Uiso 1 1 calc R . .
C96 C 0.64096(18) 0.8294(5) 0.5218(2) 0.082(2) Uani 1 1 d D D 3
H96 H 0.6204 0.8317 0.4945 0.098 Uiso 1 1 calc R D 3
C95 C 0.62066(19) 0.8228(5) 0.5670(2) 0.083(2) Uani 1 1 d D D 3
H95 H 0.5861 0.8208 0.5707 0.100 Uiso 1 1 calc R D 3
C94 C 0.6507(2) 0.8190(5) 0.6068(2) 0.100(3) Uani 1 1 d DU D 3
H94 H 0.6366 0.8152 0.6377 0.120 Uiso 1 1 calc R D 3
C108 C 0.6403(3) 0.5305(6) 0.5895(2) 0.100(3) Uiso 1 1 d D . .
H10A H 0.6742 0.5561 0.5942 0.120 Uiso 1 1 calc R . .
H10B H 0.6176 0.5843 0.6018 0.120 Uiso 1 1 calc R . .
C109 C 0.6310(3) 0.5157(7) 0.5360(2) 0.104(3) Uiso 1 1 d D . .
H10C H 0.6392 0.4442 0.5268 0.156 Uiso 1 1 calc R . .
H10D H 0.6514 0.5645 0.5179 0.156 Uiso 1 1 calc R . .
H10E H 0.5963 0.5290 0.5290 0.156 Uiso 1 1 calc R . .
C107 C 0.6336(2) 0.4333(5) 0.6174(2) 0.079(2) Uiso 1 1 d D . .
H10F H 0.6561 0.3796 0.6047 0.094 Uiso 1 1 calc R . .
H10G H 0.5996 0.4080 0.6126 0.094 Uiso 1 1 calc R . .
C106 C 0.6428(3) 0.4453(6) 0.6704(2) 0.092(2) Uiso 1 1 d D . .
H10H H 0.6767 0.4703 0.6753 0.110 Uiso 1 1 calc R . .
H10I H 0.6203 0.4989 0.6832 0.110 Uiso 1 1 calc R . .
C114 C 0.4559(3) 1.2204(8) 0.6583(4) 0.044(2) Uiso 0.50 1 d PD . .
H11A H 0.4314 1.2149 0.6330 0.066 Uiso 0.50 1 calc PR . .
H11B H 0.4550 1.2906 0.6719 0.066 Uiso 0.50 1 calc PR . .
H11C H 0.4487 1.1693 0.6833 0.066 Uiso 0.50 1 calc PR . .
C105 C 0.6357(4) 0.3464(7) 0.6978(3) 0.140(4) Uiso 1 1 d D . .
H10J H 0.6009 0.3375 0.7052 0.209 Uiso 1 1 calc R . .
H10K H 0.6546 0.3496 0.7274 0.209 Uiso 1 1 calc R . .
H10L H 0.6471 0.2874 0.6786 0.209 Uiso 1 1 calc R . .
C113 C 0.5078(4) 1.1989(8) 0.6373(4) 0.061(3) Uiso 0.50 1 d PD . .
H11D H 0.5171 1.2563 0.6156 0.074 Uiso 0.50 1 calc PR . .
H11E H 0.5321 1.1964 0.6635 0.074 Uiso 0.50 1 calc PR . .
C112 C 0.5088(4) 1.0979(9) 0.6105(5) 0.083(4) Uiso 0.50 1 d PD . .
H11F H 0.4817 1.0978 0.5871 0.099 Uiso 0.50 1 calc PR . .
H11G H 0.5029 1.0404 0.6332 0.099 Uiso 0.50 1 calc PR . .
C111 C 0.5561(4) 1.0773(11) 0.5846(4) 0.084(4) Uiso 0.50 1 d PD . .
H11H H 0.5524 1.0125 0.5659 0.101 Uiso 0.50 1 calc PR . .
H11I H 0.5618 1.1348 0.5618 0.101 Uiso 0.50 1 calc PR . .
C102 C 0.6817(3) 0.7008(10) 0.8157(3) 0.070(5) Uani 0.531(17) 1 d PD B 5
H102 H 0.6485 0.6886 0.8243 0.084 Uiso 0.531(17) 1 calc PR B 5
C104 C 0.7455(3) 0.6961(12) 0.7567(3) 0.058(4) Uani 0.531(17) 1 d PD B 5
H104 H 0.7560 0.6810 0.7252 0.069 Uiso 0.531(17) 1 calc PR B 5
C103 C 0.6974(3) 0.6784(13) 0.7700(3) 0.074(5) Uani 0.531(17) 1 d PDU B 5
H103 H 0.6750 0.6504 0.7476 0.089 Uiso 0.531(17) 1 calc PR B 5
C03A C 0.6919(3) 0.7520(13) 0.7747(5) 0.077(5) Uiso 0.469(17) 1 d PD B 6
H03A H 0.6653 0.7535 0.7529 0.092 Uiso 0.469(17) 1 calc PR B 6
C04A C 0.7402(3) 0.7562(11) 0.7585(4) 0.050(4) Uiso 0.469(17) 1 d PD B 6
H04A H 0.7459 0.7614 0.7253 0.060 Uiso 0.469(17) 1 calc PR B 6
C02A C 0.6836(5) 0.7455(13) 0.8237(5) 0.084(7) Uiso 0.469(17) 1 d PD B 6
H02A H 0.6511 0.7431 0.8358 0.101 Uiso 0.469(17) 1 calc PR B 6
C01A C 0.7234(7) 0.7424(17) 0.8546(4) 0.092(9) Uiso 0.469(17) 1 d PD B 6
H01A H 0.7184 0.7376 0.8880 0.111 Uiso 0.469(17) 1 calc PR B 6
C00A C 0.7708(6) 0.7465(17) 0.8359(6) 0.071(7) Uiso 0.469(17) 1 d PD B 6
H00A H 0.7983 0.7446 0.8566 0.086 Uiso 0.469(17) 1 calc PR B 6
C22A C 0.7832(4) 0.8380(10) 0.3316(3) 0.035(4) Uiso 0.377(16) 1 d PD C 2
H22A H 0.7739 0.7682 0.3424 0.053 Uiso 0.377(16) 1 calc PR C 2
H22B H 0.8183 0.8393 0.3243 0.053 Uiso 0.377(16) 1 calc PR C 2
H22C H 0.7645 0.8559 0.3030 0.053 Uiso 0.377(16) 1 calc PR C 2
C22 C 0.7966(4) 0.9288(16) 0.3245(2) 0.120(8) Uani 0.623(16) 1 d PD C 1
H22D H 0.7821 0.9933 0.3124 0.179 Uiso 0.623(16) 1 calc PR C 1
H22E H 0.7919 0.8731 0.3011 0.179 Uiso 0.623(16) 1 calc PR C 1
H22F H 0.8318 0.9393 0.3299 0.179 Uiso 0.623(16) 1 calc PR C 1
C20 C 0.7726(2) 0.8995(9) 0.3701(2) 0.074(7) Uani 0.623(16) 1 d PD C 1
H20 H 0.7627 0.8250 0.3666 0.089 Uiso 0.623(16) 1 calc PR C 1
C21 C 0.7257(3) 0.9594(10) 0.3790(3) 0.055(3) Uani 0.623(16) 1 d PD C 1
H21D H 0.7336 1.0311 0.3880 0.082 Uiso 0.623(16) 1 calc PR C 1
H21E H 0.7072 0.9262 0.4048 0.082 Uiso 0.623(16) 1 calc PR C 1
H21F H 0.7058 0.9598 0.3499 0.082 Uiso 0.623(16) 1 calc PR C 1
C59A C 0.947(2) 0.765(4) 0.9691(17) 0.067(15) Uiso 0.17(3) 1 d PD A 4
H59D H 0.9452 0.8363 0.9565 0.100 Uiso 0.17(3) 1 calc PR A 4
H59E H 0.9815 0.7457 0.9733 0.100 Uiso 0.17(3) 1 calc PR A 4
H59F H 0.9302 0.7619 0.9998 0.100 Uiso 0.17(3) 1 calc PR A 4
C58A C 0.9227(13) 0.690(3) 0.9341(6) 0.027(13) Uiso 0.17(3) 1 d PD A 4
H58A H 0.9389 0.6208 0.9369 0.032 Uiso 0.17(3) 1 calc PR A 4
C60A C 0.8676(12) 0.676(4) 0.9417(13) 0.039(10) Uiso 0.17(3) 1 d PD A 4
H60D H 0.8524 0.6542 0.9118 0.059 Uiso 0.17(3) 1 calc PR A 4
H60E H 0.8532 0.7426 0.9519 0.059 Uiso 0.17(3) 1 calc PR A 4
H60F H 0.8620 0.6235 0.9662 0.059 Uiso 0.17(3) 1 calc PR A 4
C99A C 0.7774(4) 0.7534(12) 0.7869(5) 0.027(5) Uiso 0.469(17) 1 d PD B 6
C110 C 0.6001(4) 1.0670(18) 0.6157(7) 0.115(7) Uiso 0.50 1 d PD . .
H11J H 0.6143 1.1360 0.6215 0.172 Uiso 0.50 1 calc PR . .
H11K H 0.6245 1.0228 0.5999 0.172 Uiso 0.50 1 calc PR . .
H11L H 0.5906 1.0355 0.6461 0.172 Uiso 0.50 1 calc PR . .

loop_
_atom_site_aniso_label
_atom_site_aniso_U_11
_atom_site_aniso_U_22
_atom_site_aniso_U_33
_atom_site_aniso_U_23
_atom_site_aniso_U_13
_atom_site_aniso_U_12
Zn2 0.0337(3) 0.0302(3) 0.0241(2) 0.0009(2) 0.0003(2) -0.0001(2)
Zn1 0.0310(2) 0.0295(2) 0.0246(2) 0.0011(2) -0.0005(2) -0.0026(2)
Si2 0.0336(7) 0.0377(7) 0.0316(6) 0.0020(6) 0.0015(5) -0.0018(5)
Si1 0.0328(7) 0.0315(7) 0.0282(6) -0.0004(5) 0.0011(5) -0.0041(5)
O1 0.0356(18) 0.0309(18) 0.0322(19) 0.0054(14) 0.0023(14) -0.0001(13)
O2 0.0365(18) 0.0341(18) 0.0266(17) 0.0025(14) -0.0007(14) 0.0048(14)
O3 0.0343(17) 0.0395(19) 0.044(2) 0.0040(15) -0.0041(16) -0.0031(14)
O4 0.0409(19) 0.045(2) 0.0282(17) 0.0015(15) 0.0060(15) -0.0048(16)
N1 0.0295(19) 0.0278(19) 0.0257(18) 0.0013(15) -0.0034(16) -0.0023(16)
N2 0.033(2) 0.035(2) 0.0228(18) 0.0049(16) 0.0010(15) -0.0015(16)
C86 0.045(3) 0.038(3) 0.050(3) -0.007(3) 0.005(3) 0.004(2)
C40 0.037(3) 0.027(2) 0.026(2) -0.0019(19) -0.0036(19) 0.0003(18)
C57 0.042(3) 0.029(2) 0.033(2) 0.000(2) -0.002(2) 0.002(2)
C90 0.035(2) 0.041(3) 0.046(3) 0.000(2) 0.007(2) -0.001(2)
C77 0.045(3) 0.032(3) 0.034(3) 0.000(2) 0.000(2) 0.000(2)
C7 0.035(2) 0.028(2) 0.032(2) -0.0043(19) 0.000(2) -0.0017(19)
C36 0.038(3) 0.035(3) 0.041(3) -0.001(2) -0.003(2) -0.007(2)
C8 0.037(3) 0.023(2) 0.035(2) -0.0060(19) 0.000(2) -0.0009(19)
C61 0.045(3) 0.029(2) 0.029(2) -0.0017(19) -0.003(2) 0.001(2)
C14 0.035(3) 0.028(2) 0.035(3) -0.001(2) -0.001(2) -0.0040(19)
C6 0.042(3) 0.034(2) 0.025(2) -0.0033(19) -0.003(2) -0.001(2)
C52 0.039(3) 0.027(2) 0.027(2) 0.0000(19) 0.000(2) 0.0025(19)
C9 0.044(3) 0.035(3) 0.040(3) -0.005(2) -0.006(2) 0.005(2)
C45 0.043(3) 0.030(2) 0.027(2) -0.0021(19) -0.001(2) -0.001(2)
C63 0.053(3) 0.029(3) 0.038(3) 0.001(2) 0.002(2) -0.004(2)
C44 0.040(3) 0.028(2) 0.026(2) -0.0044(19) -0.0010(19) -0.0012(19)
C2 0.032(2) 0.026(2) 0.028(2) -0.0019(19) -0.0028(19) 0.0007(19)
C69 0.058(3) 0.026(2) 0.035(3) 0.004(2) 0.003(2) 0.002(2)
C58 0.101(11) 0.046(5) 0.026(4) 0.000(3) 0.004(4) -0.013(5)
C81 0.052(3) 0.041(3) 0.055(3) -0.004(3) -0.012(3) -0.017(3)
C73 0.050(3) 0.048(3) 0.041(3) 0.002(2) 0.000(2) 0.002(3)
C99 0.047(8) 0.023(6) 0.038(7) 0.013(5) 0.009(4) 0.001(4)
C39 0.031(2) 0.029(2) 0.021(2) -0.0014(17) 0.0005(17) -0.0023(18)
C64 0.051(3) 0.046(3) 0.049(3) -0.002(3) 0.002(3) -0.005(3)
C33 0.064(4) 0.043(3) 0.051(3) 0.006(3) 0.001(3) -0.010(3)
C13 0.041(3) 0.035(3) 0.039(3) 0.000(2) 0.005(2) 0.005(2)
C3 0.042(3) 0.033(2) 0.030(2) -0.008(2) -0.002(2) 0.002(2)
C32 0.068(4) 0.044(3) 0.050(3) -0.006(3) -0.001(3) -0.014(3)
C41 0.056(3) 0.023(2) 0.031(2) 0.0036(19) -0.002(2) -0.008(2)
C74 0.051(3) 0.041(3) 0.043(3) 0.000(2) 0.007(2) -0.008(2)
C29 0.056(3) 0.039(3) 0.036(3) 0.005(2) -0.003(2) 0.006(2)
C78 0.042(3) 0.030(2) 0.030(2) -0.0001(19) -0.005(2) -0.002(2)
C30 0.049(3) 0.030(2) 0.034(2) 0.000(2) -0.009(2) 0.002(2)
C10 0.047(3) 0.040(3) 0.049(3) -0.009(2) -0.013(3) 0.013(2)
C84 0.035(3) 0.031(2) 0.035(2) -0.002(2) -0.002(2) -0.0021(19)
C54 0.050(3) 0.029(3) 0.043(3) 0.007(2) 0.003(2) -0.001(2)
C53 0.046(3) 0.030(3) 0.041(3) 0.003(2) -0.008(2) 0.005(2)
C26 0.057(3) 0.048(3) 0.043(3) 0.001(2) 0.004(3) -0.005(3)
C55 0.043(3) 0.033(3) 0.039(3) 0.000(2) 0.007(2) -0.009(2)
C4 0.051(3) 0.041(3) 0.035(3) -0.005(2) -0.012(2) 0.007(2)
C87 0.053(3) 0.049(3) 0.063(4) -0.007(3) 0.006(3) 0.009(3)
C18 0.050(3) 0.035(3) 0.048(3) -0.008(2) -0.004(3) -0.003(2)
C19 0.041(3) 0.034(3) 0.042(3) -0.006(2) 0.009(2) -0.004(2)
C23 0.051(3) 0.025(2) 0.033(3) -0.002(2) -0.007(2) 0.005(2)
C65 0.055(4) 0.047(3) 0.058(4) -0.004(3) 0.006(3) -0.016(3)
C68 0.047(3) 0.026(2) 0.031(2) 0.007(2) 0.002(2) 0.004(2)
C85 0.037(3) 0.037(3) 0.032(3) -0.001(2) -0.002(2) 0.005(2)
C15 0.046(3) 0.040(3) 0.034(3) 0.003(2) 0.003(2) -0.008(2)
C62 0.047(3) 0.025(2) 0.034(3) -0.003(2) 0.004(2) -0.005(2)
C37 0.041(3) 0.038(3) 0.046(3) 0.001(2) -0.006(2) 0.000(2)
C43 0.057(3) 0.030(3) 0.029(2) -0.003(2) 0.001(2) -0.003(2)
C42 0.054(3) 0.029(2) 0.027(2) -0.002(2) -0.002(2) -0.007(2)
C24 0.050(3) 0.029(3) 0.035(3) 0.000(2) -0.006(2) 0.002(2)
C79 0.045(3) 0.036(3) 0.039(3) -0.002(2) -0.009(2) -0.008(2)
C82 0.068(4) 0.036(3) 0.068(4) -0.013(3) -0.005(3) -0.005(3)
C12 0.045(3) 0.045(3) 0.050(3) 0.000(3) 0.011(3) 0.002(2)
C27 0.051(3) 0.048(3) 0.060(4) -0.009(3) 0.003(3) 0.002(3)
C66 0.070(4) 0.033(3) 0.049(3) 0.002(2) 0.007(3) -0.014(3)
C35 0.074(4) 0.039(3) 0.038(3) 0.000(2) -0.003(3) 0.002(3)
C80 0.045(3) 0.047(3) 0.055(3) 0.002(3) -0.006(3) -0.005(2)
C25 0.060(4) 0.036(3) 0.040(3) -0.004(2) -0.004(3) 0.007(2)
C34 0.085(5) 0.043(3) 0.043(3) -0.001(3) 0.005(3) -0.011(3)
C5 0.052(3) 0.036(3) 0.039(3) -0.001(2) -0.012(2) 0.012(2)
C17 0.036(3) 0.040(3) 0.049(3) 0.000(2) -0.007(2) -0.010(2)
C89 0.038(3) 0.065(4) 0.059(4) 0.000(3) 0.011(3) 0.002(3)
C67 0.060(4) 0.033(3) 0.044(3) 0.001(2) -0.002(3) -0.001(2)
C31 0.064(4) 0.043(3) 0.041(3) -0.009(2) 0.002(3) -0.009(3)
C38 0.048(3) 0.060(4) 0.039(3) -0.007(3) 0.008(2) -0.018(3)
C83 0.063(4) 0.036(3) 0.046(3) -0.006(2) 0.006(3) -0.002(3)
C1 0.033(2) 0.029(2) 0.026(2) -0.0005(18) 0.0001(19) 0.0025(19)
C56 0.039(3) 0.041(3) 0.041(3) -0.006(2) -0.009(2) -0.001(2)
C92 0.028(3) 0.042(3) 0.064(4) -0.002(3) -0.005(2) -0.001(2)
C51 0.046(3) 0.043(3) 0.049(3) -0.012(3) 0.000(2) -0.004(2)
C46 0.042(3) 0.025(2) 0.038(3) 0.002(2) -0.003(2) -0.002(2)
C75 0.047(3) 0.044(3) 0.040(3) 0.002(2) 0.005(2) 0.002(2)
C50 0.042(3) 0.051(3) 0.068(4) -0.014(3) -0.004(3) 0.008(3)
C28 0.058(4) 0.034(3) 0.062(4) 0.001(3) -0.008(3) 0.010(3)
C93 0.039(3) 0.141(7) 0.071(5) 0.033(5) 0.010(3) -0.011(4)
C11 0.040(3) 0.044(3) 0.059(4) -0.009(3) 0.001(3) 0.007(2)
C100 0.041(7) 0.058(8) 0.027(6) -0.019(5) 0.024(5) -0.024(5)
C16 0.047(3) 0.051(3) 0.048(3) 0.004(3) 0.006(3) -0.012(3)
C88 0.040(3) 0.067(4) 0.059(4) -0.003(3) 0.010(3) 0.012(3)
C91 0.029(3) 0.061(4) 0.039(3) 0.000(2) 0.000(2) 0.002(2)
C76 0.041(3) 0.070(4) 0.047(3) -0.001(3) 0.000(2) 0.001(3)
C71 0.068(4) 0.054(4) 0.052(4) 0.004(3) 0.018(3) 0.015(3)
C101 0.039(6) 0.038(6) 0.019(4) -0.010(4) 0.019(4) -0.018(4)
C70 0.084(5) 0.032(3) 0.043(3) -0.001(2) 0.009(3) 0.008(3)
C47 0.048(3) 0.046(3) 0.040(3) 0.000(2) -0.005(2) 0.000(2)
C60 0.071(6) 0.055(7) 0.052(5) -0.005(4) 0.021(4) -0.017(4)
C72 0.045(3) 0.062(4) 0.073(4) 0.010(3) 0.005(3) 0.007(3)
C97 0.042(3) 0.119(6) 0.060(4) -0.028(4) -0.004(3) 0.010(4)
C59 0.189(17) 0.065(6) 0.027(4) -0.005(4) 0.026(6) -0.018(7)
C49 0.036(3) 0.058(4) 0.077(4) -0.002(3) -0.004(3) 0.010(3)
C48 0.042(3) 0.058(4) 0.052(3) 0.002(3) -0.008(3) -0.004(3)
C96 0.040(3) 0.109(6) 0.096(6) -0.038(5) -0.027(4) 0.022(4)
C95 0.043(4) 0.109(6) 0.098(6) 0.005(5) -0.002(4) -0.012(4)
C94 0.071(4) 0.139(6) 0.089(5) 0.022(4) 0.001(4) -0.016(4)
C102 0.021(5) 0.143(15) 0.047(7) -0.029(8) 0.018(5) -0.014(7)
C104 0.038(6) 0.103(13) 0.033(6) -0.033(6) 0.008(4) -0.016(6)
C103 0.059(6) 0.104(8) 0.059(6) -0.020(6) -0.001(5) -0.013(5)
C22 0.083(10) 0.23(2) 0.044(7) 0.020(10) -0.028(7) 0.016(12)
C20 0.096(11) 0.063(8) 0.064(9) -0.034(6) -0.067(8) 0.052(7)
C21 0.048(6) 0.068(8) 0.049(6) -0.005(5) -0.023(4) -0.017(5)

loop_
_atom_type_symbol
_atom_type_description
_atom_type_scat_dispersion_real
_atom_type_scat_dispersion_imag
_atom_type_scat_source
C C 0.0033 0.0016 'International Tables Vol C Tables 4.2.6.8 and 6.1.1.4'
H H 0.0000 0.0000 'International Tables Vol C Tables 4.2.6.8 and 6.1.1.4'
N N 0.0061 0.0033 'International Tables Vol C Tables 4.2.6.8 and 6.1.1.4'
O O 0.0106 0.0060 'International Tables Vol C Tables 4.2.6.8 and 6.1.1.4'
Si Si 0.0817 0.0704 'International Tables Vol C Tables 4.2.6.8 and 6.1.1.4'
Zn Zn 0.2839 1.4301 'International Tables Vol C Tables 4.2.6.8 and 6.1.1.4'

loop_
_geom_angle_atom_site_label_1
_geom_angle_atom_site_label_2
_geom_angle_atom_site_label_3
_geom_angle
N2 Zn2 O2 131.31(15)
N2 Zn2 O1 127.85(15)
O2 Zn2 O1 80.46(13)
N2 Zn2 O4 107.69(14)
O2 Zn2 O4 101.05(13)
O1 Zn2 O4 102.89(13)
N1 Zn1 O1 131.36(15)
N1 Zn1 O2 128.94(14)
O1 Zn1 O2 80.24(13)
N1 Zn1 O3 108.54(14)
O1 Zn1 O3 102.24(13)
O2 Zn1 O3 98.91(13)
N2 Si2 C76 113.1(2)
N2 Si2 C74 107.4(2)
C76 Si2 C74 110.9(3)
N2 Si2 C75 112.9(2)
C76 Si2 C75 105.9(3)
C74 Si2 C75 106.5(2)
N1 Si1 C37 107.4(2)
N1 Si1 C38 112.9(2)
C37 Si1 C38 109.1(3)
N1 Si1 C36 113.4(2)
C37 Si1 C36 107.4(2)
C38 Si1 C36 106.4(2)
C77 O1 Zn1 130.4(3)
C77 O1 Zn2 130.2(3)
Zn1 O1 Zn2 99.36(14)
C84 O2 Zn2 129.1(3)
C84 O2 Zn1 130.2(3)
Zn2 O2 Zn1 99.42(14)
C91 O3 Zn1 134.5(3)
C98 O4 Zn2 136.5(3)
C1 N1 Si1 122.7(3)
C1 N1 Zn1 118.4(3)
Si1 N1 Zn1 118.8(2)
C39 N2 Si2 125.6(3)
C39 N2 Zn2 118.6(3)
Si2 N2 Zn2 115.3(2)
C87 C86 C85 120.9(5)
C41 C40 C39 120.2(4)
C41 C40 C45 118.5(4)
C39 C40 C45 121.3(4)
C56 C57 C52 121.1(4)
C85 C90 C89 120.2(5)
O1 C77 C78 114.2(4)
C8 C7 C2 114.7(4)
C8 C7 C14 111.0(4)
C2 C7 C14 110.0(4)
C9 C8 C13 117.9(5)
C9 C8 C7 120.5(4)
C13 C8 C7 121.6(4)
C68 C61 C62 110.7(4)
C68 C61 C44 112.8(4)
C62 C61 C44 113.7(4)
C19 C14 C15 118.6(4)
C19 C14 C7 122.6(4)
C15 C14 C7 118.7(4)
C5 C6 C1 119.9(4)
C5 C6 C23 118.0(4)
C1 C6 C23 122.0(4)
C53 C52 C57 117.6(4)
C53 C52 C45 122.8(4)
C57 C52 C45 119.6(4)
C10 C9 C8 121.0(5)
C52 C45 C46 111.9(4)
C52 C45 C40 110.7(4)
C46 C45 C40 112.8(4)
C62 C63 C64 120.8(5)
C43 C44 C39 119.9(4)
C43 C44 C61 120.5(4)
C39 C44 C61 119.6(4)
C3 C2 C1 119.2(4)
C3 C2 C7 120.6(4)
C1 C2 C7 120.1(4)
C70 C69 C68 121.2(6)
C59 C58 C60 117.2(9)
C59 C58 C42 114.1(6)
C60 C58 C42 112.7(6)
C82 C81 C80 119.7(5)
C68 C73 C72 121.3(5)
C100 C99 C104 119.9(6)
C100 C99 C98 123.1(7)
C104 C99 C98 116.8(7)
O4 C98 C99A 122.0(7)
O4 C98 C99 125.8(5)
C99A C98 C99 9.3(10)
C40 C39 N2 122.1(4)
C40 C39 C44 117.2(4)
N2 C39 C44 120.7(4)
C65 C64 C63 120.9(6)
C34 C33 C32 119.4(5)
C12 C13 C8 120.5(5)
C4 C3 C2 123.3(4)
C31 C32 C33 119.5(5)
C42 C41 C40 122.2(4)
C28 C29 C24 120.9(5)
C79 C78 C83 118.4(5)
C79 C78 C77 121.4(4)
C83 C78 C77 120.3(5)
C31 C30 C35 117.5(5)
C31 C30 C23 119.1(5)
C35 C30 C23 123.3(5)
C9 C10 C11 120.7(5)
O2 C84 C85 114.2(4)
C55 C54 C53 119.5(5)
C52 C53 C54 122.0(5)
C27 C26 C25 120.8(5)
C54 C55 C56 119.8(5)
C5 C4 C3 116.3(4)
C5 C4 C20 125.3(6)
C3 C4 C20 118.3(6)
C5 C4 C20A 117.1(6)
C3 C4 C20A 126.6(6)
C20 C4 C20A 8.3(8)
C88 C87 C86 120.6(5)
C17 C18 C19 120.3(5)
C14 C19 C18 120.9(5)
C6 C23 C24 110.9(4)
C6 C23 C30 114.9(4)
C24 C23 C30 112.4(4)
C64 C65 C66 118.9(5)
C73 C68 C69 117.7(5)
C73 C68 C61 120.1(4)
C69 C68 C61 122.2(5)
C90 C85 C86 118.7(5)
C90 C85 C84 122.3(4)
C86 C85 C84 119.0(4)
C16 C15 C14 119.8(5)
C63 C62 C67 118.2(5)
C63 C62 C61 123.5(4)
C67 C62 C61 118.3(5)
C44 C43 C42 123.2(4)
C41 C42 C43 117.3(4)
C41 C42 C58 119.9(6)
C43 C42 C58 122.7(6)
C41 C42 C58A 115.8(19)
C43 C42 C58A 126.6(18)
C58 C42 C58A 9.0(18)
C25 C24 C29 117.4(5)
C25 C24 C23 119.9(4)
C29 C24 C23 122.7(5)
C78 C79 C80 120.7(5)
C83 C82 C81 120.5(5)
C11 C12 C13 121.1(5)
C26 C27 C28 118.6(6)
C67 C66 C65 120.2(5)
C30 C35 C34 120.7(5)
C81 C80 C79 119.6(6)
C21A C20A C4 113.5(7)
C21A C20A C22A 112.5(7)
C4 C20A C22A 111.0(7)
C26 C25 C24 121.8(5)
C33 C34 C35 120.3(6)
C4 C5 C6 123.3(4)
C18 C17 C16 119.2(5)
C88 C89 C90 120.0(5)
C66 C67 C62 121.0(5)
C32 C31 C30 122.5(5)
C82 C83 C78 121.2(6)
C6 C1 N1 121.8(4)
C6 C1 C2 117.8(4)
N1 C1 C2 120.3(4)
C57 C56 C55 120.1(5)
C97 C92 C93 120.0(4)
C97 C92 C91 119.8(5)
C93 C92 C91 120.1(4)
C50 C51 C46 120.6(5)
C47 C46 C51 117.6(5)
C47 C46 C45 123.6(4)
C51 C46 C45 118.8(4)
C51 C50 C49 121.2(6)
C27 C28 C29 120.5(5)
C94 C93 C92 119.8(5)
C12 C11 C10 118.8(5)
C99 C100 C101 120.7(6)
C17 C16 C15 121.1(5)
C87 C88 C89 119.7(5)
O3 C91 C92 123.5(5)
C72 C71 C70 119.6(6)
C102 C101 C100 118.9(5)
C71 C70 C69 120.3(6)
C46 C47 C48 121.1(5)
C71 C72 C73 119.9(6)
C92 C97 C96 120.2(5)
C48 C49 C50 118.3(5)
C49 C48 C47 121.1(5)
C95 C96 C97 119.5(4)
C94 C95 C96 120.2(4)
C95 C94 C93 120.2(5)
C107 C108 C109 113.0(6)
C108 C107 C106 114.2(5)
C105 C106 C107 113.3(6)
C112 C113 C114 111.1(7)
C113 C112 C111 114.2(7)
C110 C111 C112 115.1(8)
C103 C102 C101 120.5(5)
C103 C104 C99 119.2(6)
C102 C103 C104 120.8(5)
C04A C03A C02A 118.4(7)
C99A C04A C03A 122.8(10)
C01A C02A C03A 119.3(7)
C02A C01A C00A 119.3(6)
C99A C00A C01A 119.5(8)
C22 C20 C21 112.7(7)
C22 C20 C4 113.0(6)
C21 C20 C4 112.3(6)
C60A C58A C59A 114(3)
C60A C58A C42 104(2)
C59A C58A C42 112(3)
C04A C99A C00A 120.7(10)
C04A C99A C98 125.9(12)
C00A C99A C98 113.3(12)

loop_
_geom_bond_atom_site_label_1
_geom_bond_atom_site_label_2
_geom_bond_distance
Zn2 N2 1.909(4)
Zn2 O2 1.964(3)
Zn2 O1 1.975(3)
Zn2 O4 2.114(3)
Zn1 N1 1.913(4)
Zn1 O1 1.970(3)
Zn1 O2 1.978(3)
Zn1 O3 2.112(3)
Si2 N2 1.720(4)
Si2 C76 1.851(6)
Si2 C74 1.858(5)
Si2 C75 1.881(5)
Si1 N1 1.721(4)
Si1 C37 1.859(5)
Si1 C38 1.859(5)
Si1 C36 1.882(5)
O1 C77 1.392(6)
O2 C84 1.403(5)
O3 C91 1.218(6)
O4 C98 1.211(6)
N1 C1 1.426(6)
N2 C39 1.418(5)
C86 C87 1.378(8)
C86 C85 1.396(6)
C40 C41 1.395(6)
C40 C39 1.417(6)
C40 C45 1.534(6)
C57 C56 1.376(7)
C57 C52 1.399(7)
C90 C85 1.380(7)
C90 C89 1.401(7)
C77 C78 1.519(7)
C7 C8 1.510(7)
C7 C2 1.520(6)
C7 C14 1.551(6)
C8 C9 1.395(7)
C8 C13 1.397(7)
C61 C68 1.519(7)
C61 C62 1.531(7)
C61 C44 1.533(6)
C14 C19 1.369(7)
C14 C15 1.392(7)
C6 C5 1.398(7)
C6 C1 1.418(6)
C6 C23 1.513(6)
C52 C53 1.381(6)
C52 C45 1.522(6)
C9 C10 1.384(8)
C45 C46 1.528(7)
C63 C62 1.373(7)
C63 C64 1.389(8)
C44 C43 1.378(7)
C44 C39 1.422(6)
C2 C3 1.405(6)
C2 C1 1.431(6)
C69 C70 1.388(8)
C69 C68 1.394(7)
C58 C59 1.513(7)
C58 C60 1.519(7)
C58 C42 1.521(6)
C81 C82 1.378(9)
C81 C80 1.389(8)
C73 C68 1.382(7)
C73 C72 1.403(8)
C99 C100 1.384(7)
C99 C104 1.398(7)
C99 C98 1.464(9)
C98 C99A 1.433(13)
C64 C65 1.379(8)
C33 C34 1.378(8)
C33 C32 1.397(9)
C13 C12 1.392(7)
C3 C4 1.394(7)
C32 C31 1.370(8)
C41 C42 1.382(7)
C29 C28 1.389(8)
C29 C24 1.391(7)
C78 C79 1.387(7)
C78 C83 1.393(7)
C30 C31 1.387(7)
C30 C35 1.393(8)
C30 C23 1.525(7)
C10 C11 1.387(8)
C84 C85 1.515(7)
C54 C55 1.376(7)
C54 C53 1.387(7)
C26 C27 1.373(8)
C26 C25 1.376(8)
C55 C56 1.390(7)
C4 C5 1.392(7)
C4 C20 1.518(6)
C4 C20A 1.518(8)
C87 C88 1.366(9)
C18 C17 1.360(7)
C18 C19 1.397(7)
C23 C24 1.517(7)
C65 C66 1.392(9)
C15 C16 1.383(7)
C62 C67 1.408(7)
C43 C42 1.382(7)
C42 C58A 1.528(8)
C24 C25 1.379(7)
C79 C80 1.394(7)
C82 C83 1.369(8)
C12 C11 1.376(8)
C27 C28 1.381(9)
C66 C67 1.377(8)
C35 C34 1.398(8)
C20A C21A 1.497(7)
C20A C22A 1.524(8)
C17 C16 1.379(8)
C89 C88 1.389(8)
C92 C97 1.385(6)
C92 C93 1.392(6)
C92 C91 1.448(6)
C51 C50 1.374(8)
C51 C46 1.415(7)
C46 C47 1.377(7)
C50 C49 1.389(8)
C93 C94 1.388(6)
C100 C101 1.397(6)
C71 C72 1.373(9)
C71 C70 1.380(9)
C101 C102 1.387(7)
C47 C48 1.391(8)
C97 C96 1.395(6)
C49 C48 1.374(8)
C96 C95 1.388(6)
C95 C94 1.386(6)
C108 C107 1.486(6)
C108 C109 1.537(7)
C107 C106 1.518(6)
C106 C105 1.499(7)
C114 C113 1.559(7)
C113 C112 1.500(7)
C112 C111 1.504(7)
C111 C110 1.492(8)
C102 C103 1.383(6)
C104 C103 1.383(6)
C03A C04A 1.396(7)
C03A C02A 1.396(7)
C04A C99A 1.290(18)
C02A C01A 1.390(7)
C01A C00A 1.395(7)
C00A C99A 1.392(8)
C22 C20 1.488(7)
C20 C21 1.514(7)
C59A C58A 1.528(8)
C58A C60A 1.527(8)
